data_1511232
loop_
_publ_author_name
'Borges, H.A.'
'Fernandes, J.C.'
'Valaelli, J.V.'
'Lacerda, A.'
'Continentino, M.A.'
'Guimaraes, R.B.'

_publ_section_title
;
 Titanium-III warwickites: A family of one-dimensional disordered magnetic
 systems
;
_journal_name_full
;
Physical Review, Serie 3. B - Solid State (1,1970-17,1977)
;
_journal_page_first 16754
_journal_page_last 16757
_journal_volume 50
_journal_year 1994
_chemical_formula_sum 'B Mg O4 Ti'
_chemical_name_systematic 'Mg Ti O (B O3)'
_space_group_IT_number 62
_symmetry_space_group_name_Hall '-P 2c 2n'
_symmetry_space_group_name_H-M 'P n a m'
_cell_angle_alpha 90
_cell_angle_beta 90
_cell_angle_gamma 90
_cell_formula_units_Z 4
_cell_length_a 9.186
_cell_length_b 9.337
_cell_length_c 3.028
_cell_volume 259.711
_citation_journal_id_ASTM PLRBAQ
_cod_data_source_file boron0-1_348.cif
_cod_data_source_block B1Mg1O4Ti1
_cod_original_cell_volume 259.7106
_cod_original_sg_symbol_Hall '-P 2ac 2n (-x,z,y)'
_cod_original_formula_sum 'B1 Mg1 O4 Ti1'
_cod_database_code 1511232

loop_
_symmetry_equiv_pos_as_xyz
x,y,z
-x+1/2,y+1/2,-z
x+1/2,-y+1/2,-z+1/2
-x,-y,z+1/2
-x,-y,-z
x-1/2,-y-1/2,z
-x-1/2,y-1/2,z-1/2
x,y,-z-1/2

loop_
_atom_site_label
_atom_site_type_symbol
_atom_site_fract_x
_atom_site_fract_y
_atom_site_fract_z
_atom_site_occupancy
_atom_site_U_iso_or_equiv
Mg1 Mg+2 0.1149 0.5695 0.25 0.24 0.0
Ti2 Ti+3 0.1032 0.1899 0.25 0.24 0.0
Mg2 Mg+2 0.1032 0.1899 0.25 0.76 0.0
O2 O-2 0.2488 0.7507 0.25 1 0.0
O3 O-2 0.2353 0.0074 0.25 1 0.0
O4 O-2 0.0118 0.3842 0.25 1 0.0
O1 O-2 0.0206 0.8653 0.25 1 0.0
Ti1 Ti+3 0.1149 0.5695 0.25 0.76 0.0
B1 B+3 0.1673 0.8753 0.25 1 0.0
